data_4323861
loop_
_publ_author_name
'Wa-Hung Leung'
'Man-Ching Wu'
'Joyce L. C. Chim'
'Wing-Tak Wong'

_publ_section_title
;
 Synthesis and Reactivities of (Arylsulfonyl)amido Complexes of
 Ruthenium(II)
;
_journal_name_full 'Inorganic Chemistry'
_journal_page_first 4801
_journal_page_last 4803
_journal_paper_doi 10.1021/ic9513806
_journal_volume 35
_journal_year 1996
_chemical_formula_moiety 'C57 H64 N2 O3 P2 S3 Ru '
_chemical_formula_sum 'C57 H64 N2 O3 P2 Ru S3'
_chemical_formula_weight 1084.34
_space_group_IT_number 14
_symmetry_cell_setting monoclinic
_symmetry_Int_Tables_number 14
_symmetry_space_group_name_Hall '-P 2ybc'
_symmetry_space_group_name_H-M 'P 1 21/c 1'
_audit_creation_date 'Sun Feb  2 05:29:06 2026'
_audit_creation_method 'from TEXRAY.INF file'
_cell_angle_alpha 90
_cell_angle_beta 108.31(3)
_cell_angle_gamma 90
_cell_formula_units_Z 4
_cell_length_a 13.597(5)
_cell_length_b 24.348(8)
_cell_length_c 20.066(5)
_cell_measurement_reflns_used 25
_cell_measurement_temperature 298.2
_cell_measurement_theta_max 16.5
_cell_measurement_theta_min 13.4
_cell_volume 6307(4)
_computing_cell_refinement 'MSC/AFC Diffractometer Control'
_computing_data_collection 'MSC/AFC Diffractometer Control'
_computing_data_reduction teXsan
_computing_publication_material teXsan
_computing_structure_refinement teXsan
_diffrn_ambient_temperature 298.2
_diffrn_measurement_device AFC7R
_diffrn_measurement_method 'omega/2-theta scans'
_diffrn_orient_matrix_UB_11 0.05487
_diffrn_orient_matrix_UB_12 -0.02452
_diffrn_orient_matrix_UB_13 -0.00708
_diffrn_orient_matrix_UB_21 -0.03887
_diffrn_orient_matrix_UB_22 -0.00208
_diffrn_orient_matrix_UB_23 -0.05131
_diffrn_orient_matrix_UB_31 0.03847
_diffrn_orient_matrix_UB_32 0.03288
_diffrn_orient_matrix_UB_33 -0.00853
_diffrn_radiation_monochromator graphite
_diffrn_radiation_source 'X-ray tube'
_diffrn_radiation_type MoKalpha
_diffrn_radiation_wavelength 0.7107
_diffrn_reflns_av_R_equivalents 2.50
_diffrn_reflns_limit_h_max 14
_diffrn_reflns_limit_h_min 0
_diffrn_reflns_limit_k_max 26
_diffrn_reflns_limit_k_min 0
_diffrn_reflns_limit_l_max 20
_diffrn_reflns_limit_l_min -21
_diffrn_reflns_number 8893
_diffrn_reflns_theta_max 22.50
_diffrn_standards_decay_% -0.22
_diffrn_standards_interval_count 250
_diffrn_standards_number 3
_exptl_absorpt_coefficient_mu 0.437
_exptl_absorpt_correction_T_max 1.000
_exptl_absorpt_correction_T_min 0.692
_exptl_absorpt_correction_type empirical
_exptl_absorpt_process_details psi-scan
_exptl_crystal_colour yellow
_exptl_crystal_density_diffrn 1.142
_exptl_crystal_description square
_exptl_crystal_F_000 2264.00
_exptl_crystal_size_max 0.000
_exptl_crystal_size_mid 0.000
_exptl_crystal_size_min 0.000
_refine_diff_density_max 1.56
_refine_diff_density_min -0.61
_refine_ls_extinction_method none
_refine_ls_goodness_of_fit_obs 1.772
_refine_ls_hydrogen_treatment noref
_refine_ls_matrix_type full
_refine_ls_number_parameters 338
_refine_ls_number_reflns 5473
_refine_ls_number_restraints 0
_refine_ls_R_factor_obs 0.0752
_refine_ls_shift/esd_max 0.4875
_refine_ls_structure_factor_coef F
_refine_ls_weighting_scheme unit
_refine_ls_wR_factor_obs 0.1126
_reflns_number_observed 5473
_reflns_number_total 8476
_reflns_observed_criterion 3.00
_cod_data_source_file ic9513806_1.cif
_cod_data_source_block wong104_whl056(1)_23_march
_cod_original_cell_volume 6306(3)
_cod_original_sg_symbol_H-M 'P 21/c '
_cod_original_formula_sum 'C57 H64 N2 O3 P2 S3 Ru '
_cod_database_code 4323861

loop_
_symmetry_equiv_pos_as_xyz
'   +x,   +y,   +z'
'   -x,1/2+y,1/2-z'
'   -x,   -y,   -z'
'   +x,1/2-y,1/2+z'

loop_
_atom_site_aniso_label
_atom_site_aniso_U_11
_atom_site_aniso_U_22
_atom_site_aniso_U_33
_atom_site_aniso_U_12
_atom_site_aniso_U_13
_atom_site_aniso_U_23
Ru(1) 0.0367(4) 0.0423(5) 0.0371(4) -0.0005(4) 0.0090(3) -0.0004(4)
S(1) 0.046(2) 0.046(2) 0.068(2) 0.001(1) 0.012(1) 0.006(1)
S(2) 0.046(2) 0.056(2) 0.053(2) -0.006(1) 0.020(1) -0.011(1)
S(3) 0.045(2) 0.053(2) 0.058(2) -0.008(1) 0.013(1) -0.010(1)
P(1) 0.041(2) 0.054(2) 0.041(2) 0.002(1) 0.013(1) 0.003(1)
P(2) 0.043(2) 0.043(2) 0.037(1) -0.002(1) 0.010(1) 0.000(1)
O(1) 0.060(5) 0.078(6) 0.046(4) 0.007(4) -0.001(3) 0.019(4)
O(2) 0.067(5) 0.056(5) 0.089(5) 0.000(4) 0.005(5) -0.016(4)
O(3) 0.058(5) 0.076(6) 0.092(6) 0.008(4) 0.039(4) 0.033(5)
N(1) 0.046(5) 0.045(3) 0.039(4) 0.003(4) 0.005(3) 0.000(3)
N(2) 0.052(6) 0.065(6) 0.069(7) -0.011(5) 0.016(5) -0.029(5)
C(1) 0.045(6) 0.038(6) 0.048(6) 0.004(4) 0.011(4) -0.003(4)
C(57) 0.043(5) 0.055(6) 0.050(6) 0.001(4) 0.007(4) -0.002(4)

loop_
_atom_site_label
_atom_site_fract_x
_atom_site_fract_y
_atom_site_fract_z
_atom_site_U_iso_or_equiv
_atom_site_thermal_displace_type
_atom_site_calc_flag
_atom_site_calc_attached_atom
Ru(1) 0.30621(6) 0.43459(4) 1.14046(4) 0.0393(2) Uij ? ?
S(1) 0.4257(2) 0.3234(1) 1.2498(2) 0.0549(8) Uij ? ?
S(2) 0.4031(2) 0.3967(1) 1.0682(1) 0.0510(9) Uij ? ?
S(3) 0.2136(2) 0.3551(1) 1.0801(2) 0.0525(8) Uij ? ?
P(1) 0.1703(2) 0.4539(1) 1.1898(1) 0.0454(8) Uij ? ?
P(2) 0.4347(2) 0.5045(1) 1.1808(1) 0.0417(8) Uij ? ?
O(1) 0.1790(6) 0.4977(3) 1.0162(4) 0.065(3) Uij ? ?
O(2) 0.3876(6) 0.2904(3) 1.1893(5) 0.075(3) Uij ? ?
O(3) 0.3941(6) 0.3060(3) 1.3102(4) 0.071(3) Uij ? ?
N(1) 0.3993(6) 0.3853(3) 1.2309(4) 0.045(2) Uij ? ?
N(2) 0.3102(7) 0.3076(4) 0.9969(5) 0.063(3) Uij ? ?
C(1) 0.2300(8) 0.4748(4) 1.0652(5) 0.044(3) Uij ? ?
C(2) 0.5659(8) 0.3170(4) 1.2831(5) 0.046(3) Uij ? ?
C(3) 0.6184(8) 0.3368(4) 1.3512(6) 0.051(3) Uij ? ?
C(4) 0.7243(9) 0.3271(5) 1.3788(6) 0.062(3) Uij ? ?
C(5) 0.7806(9) 0.2986(5) 1.3416(6) 0.062(3) Uij ? ?
C(6) 0.7289(9) 0.2813(5) 1.2768(6) 0.058(3) Uij ? ?
C(7) 0.6219(8) 0.2906(4) 1.2435(5) 0.049(3) Uij ? ?
C(8) 0.5688(9) 0.3664(5) 1.3988(6) 0.060(3) Uij ? ?
C(9) 0.563(1) 0.3298(6) 1.4569(7) 0.082(4) Uij ? ?
C(10) 0.624(1) 0.4200(6) 1.4270(8) 0.092(5) Uij ? ?
C(11) 0.896(1) 0.2869(6) 1.3739(8) 0.086(4) Uij ? ?
C(12) 0.954(2) 0.3337(9) 1.370(1) 0.155(8) Uij ? ?
C(13) 0.922(1) 0.2605(7) 1.4447(9) 0.116(6) Uij ? ?
C(14) 0.5777(9) 0.2700(5) 1.1685(6) 0.059(3) Uij ? ?
C(15) 0.646(1) 0.2820(6) 1.1238(7) 0.085(4) Uij ? ?
C(16) 0.554(1) 0.2087(6) 1.1668(7) 0.081(4) Uij ? ?
C(17) 0.386(1) 0.3060(6) 0.9583(7) 0.080(4) Uij ? ?
C(18) 0.348(1) 0.3285(7) 0.8887(9) 0.113(6) Uij ? ?
C(19) 0.266(1) 0.2173(7) 1.0296(9) 0.112(5) Uij ? ?
C(20) 0.232(1) 0.2641(6) 0.9816(7) 0.077(4) Uij ? ?
C(21) 0.1912(8) 0.4476(4) 1.2848(6) 0.051(3) Uij ? ?
C(22) 0.2392(9) 0.4006(5) 1.3187(7) 0.066(3) Uij ? ?
C(23) 0.255(1) 0.3925(7) 1.3894(9) 0.099(5) Uij ? ?
C(24) 0.225(1) 0.4346(8) 1.4244(9) 0.105(5) Uij ? ?
C(25) 0.179(1) 0.4811(7) 1.3944(9) 0.106(5) Uij ? ?
C(26) 0.162(1) 0.4868(6) 1.3219(7) 0.079(4) Uij ? ?
C(27) 0.1110(8) 0.5220(4) 1.1692(5) 0.049(3) Uij ? ?
C(28) 0.1686(9) 0.5662(5) 1.1716(6) 0.065(3) Uij ? ?
C(29) 0.128(1) 0.6194(6) 1.1584(8) 0.088(4) Uij ? ?
C(30) 0.025(1) 0.6272(7) 1.1412(9) 0.101(5) Uij ? ?
C(31) -0.037(1) 0.5846(8) 1.1369(9) 0.116(6) Uij ? ?
C(32) 0.006(1) 0.5306(7) 1.1527(8) 0.095(5) Uij ? ?
C(33) 0.0603(8) 0.4080(4) 1.1521(5) 0.048(3) Uij ? ?
C(34) 0.0287(10) 0.3691(5) 1.1905(7) 0.072(4) Uij ? ?
C(35) -0.054(1) 0.3343(6) 1.1587(8) 0.093(5) Uij ? ?
C(36) -0.104(1) 0.3387(6) 1.0878(7) 0.079(4) Uij ? ?
C(37) -0.0765(9) 0.3771(5) 1.0501(6) 0.067(3) Uij ? ?
C(38) 0.0066(9) 0.4118(5) 1.0806(6) 0.059(3) Uij ? ?
C(39) 0.4056(7) 0.5705(4) 1.1338(5) 0.044(2) Uij ? ?
C(40) 0.4056(8) 0.6206(5) 1.1674(6) 0.054(3) Uij ? ?
C(41) 0.3806(9) 0.6685(5) 1.1290(6) 0.061(3) Uij ? ?
C(42) 0.3575(9) 0.6682(5) 1.0586(6) 0.063(3) Uij ? ?
C(43) 0.3583(9) 0.6200(5) 1.0238(6) 0.059(3) Uij ? ?
C(44) 0.3817(8) 0.5707(5) 1.0604(5) 0.051(3) Uij ? ?
C(45) 0.4777(8) 0.5266(4) 1.2726(5) 0.044(3) Uij ? ?
C(46) 0.4180(9) 0.5193(5) 1.3144(6) 0.057(3) Uij ? ?
C(47) 0.447(1) 0.5387(5) 1.3831(7) 0.073(4) Uij ? ?
C(48) 0.538(1) 0.5656(6) 1.4096(7) 0.076(4) Uij ? ?
C(49) 0.6004(10) 0.5741(5) 1.3691(7) 0.074(4) Uij ? ?
C(50) 0.5725(9) 0.5536(5) 1.3012(6) 0.061(3) Uij ? ?
C(51) 0.5594(8) 0.4853(4) 1.1694(5) 0.047(3) Uij ? ?
C(52) 0.6013(9) 0.5113(5) 1.1233(6) 0.061(3) Uij ? ?
C(53) 0.697(1) 0.4945(6) 1.1199(7) 0.075(4) Uij ? ?
C(54) 0.750(1) 0.4527(6) 1.1604(7) 0.082(4) Uij ? ?
C(55) 0.708(1) 0.4260(6) 1.2060(7) 0.079(4) Uij ? ?
C(56) 0.6136(9) 0.4423(5) 1.2098(6) 0.064(3) Uij ? ?
C(57) 0.3085(8) 0.3477(5) 1.0418(6) 0.051(3) Uij ? ?
H(1) 0.4286 0.4058 1.2673 0.0519 Uij ? ?
H(2) 0.7589 0.3403 1.4280 0.0772 Uij ? ?
H(3) 0.7681 0.2620 1.2509 0.0697 Uij ? ?
H(4) 0.4955 0.3745 1.3725 0.0689 Uij ? ?
H(5) 0.9162 0.2600 1.3435 0.1078 Uij ? ?
H(6) 0.5113 0.2900 1.1480 0.0721 Uij ? ?
H(7) 0.5270 0.3464 1.4846 0.0868 Uij ? ?
H(8) 0.5242 0.2964 1.4361 0.0868 Uij ? ?
H(9) 0.6296 0.3193 1.4832 0.0868 Uij ? ?
H(10) 0.6915 0.4122 1.4541 0.1084 Uij ? ?
H(11) 0.6214 0.4428 1.3885 0.1084 Uij ? ?
H(12) 0.5882 0.4384 1.4555 0.1084 Uij ? ?
H(13) 1.0297 0.3281 1.3844 0.1631 Uij ? ?
H(14) 0.9377 0.3485 1.3217 0.1631 Uij ? ?
H(15) 0.9432 0.3637 1.3978 0.1631 Uij ? ?
H(16) 0.8822 0.2280 1.4427 0.1300 Uij ? ?
H(17) 0.9946 0.2504 1.4635 0.1300 Uij ? ?
H(18) 0.9077 0.2853 1.4774 0.1300 Uij ? ?
H(19) 0.7129 0.2655 1.1419 0.1003 Uij ? ?
H(20) 0.6163 0.2704 1.0757 0.1003 Uij ? ?
H(21) 0.6596 0.3220 1.1206 0.1003 Uij ? ?
H(22) 0.5079 0.2006 1.1932 0.0930 Uij ? ?
H(23) 0.5235 0.1965 1.1200 0.0930 Uij ? ?
H(24) 0.6173 0.1892 1.1875 0.0930 Uij ? ?
H(25) 0.4498 0.3252 0.9795 0.0937 Uij ? ?
H(26) 0.4069 0.2682 0.9497 0.0937 Uij ? ?
H(27) 0.1670 0.2789 0.9827 0.0935 Uij ? ?
H(28) 0.2176 0.2515 0.9317 0.0935 Uij ? ?
H(29) 0.3314 0.3659 0.8909 0.1187 Uij ? ?
H(30) 0.3987 0.3262 0.8630 0.1187 Uij ? ?
H(31) 0.2881 0.3089 0.8612 0.1187 Uij ? ?
H(32) 0.2162 0.1883 1.0204 0.1223 Uij ? ?
H(33) 0.3300 0.2019 1.0261 0.1223 Uij ? ?
H(34) 0.2791 0.2293 1.0770 0.1223 Uij ? ?
H(35) 0.2642 0.3723 1.2906 0.0838 Uij ? ?
H(36) 0.2896 0.3571 1.4106 0.1271 Uij ? ?
H(37) 0.2443 0.4311 1.4747 0.1252 Uij ? ?
H(38) 0.1568 0.5083 1.4229 0.1272 Uij ? ?
H(39) 0.1273 0.5204 1.2971 0.0965 Uij ? ?
H(40) 0.2414 0.5605 1.1800 0.0758 Uij ? ?
H(41) 0.1736 0.6500 1.1619 0.1036 Uij ? ?
H(42) -0.0034 0.6656 1.1337 0.1222 Uij ? ?
H(43) -0.1103 0.5897 1.1198 0.1337 Uij ? ?
H(44) -0.0392 0.4997 1.1500 0.1132 Uij ? ?
H(45) 0.0650 0.3675 1.2406 0.0874 Uij ? ?
H(46) -0.0738 0.3037 1.1843 0.1112 Uij ? ?
H(47) -0.1609 0.3132 1.0627 0.0971 Uij ? ?
H(48) -0.1182 0.3835 1.0001 0.0799 Uij ? ?
H(49) 0.0302 0.4391 1.0508 0.0700 Uij ? ?
H(50) 0.4230 0.6226 1.2177 0.0663 Uij ? ?
H(51) 0.3823 0.7040 1.1516 0.0733 Uij ? ?
H(52) 0.3402 0.7027 1.0301 0.0741 Uij ? ?
H(53) 0.3429 0.6210 0.9736 0.0690 Uij ? ?
H(54) 0.3801 0.5362 1.0347 0.0604 Uij ? ?
H(55) 0.3519 0.4969 1.2963 0.0736 Uij ? ?
H(56) 0.4032 0.5285 1.4128 0.0919 Uij ? ?
H(57) 0.5553 0.5770 1.4587 0.0983 Uij ? ?
H(58) 0.6639 0.5944 1.3866 0.0897 Uij ? ?
H(59) 0.6175 0.5589 1.2720 0.0744 Uij ? ?
H(60) 0.5623 0.5418 1.0926 0.0724 Uij ? ?
H(61) 0.7254 0.5125 1.0874 0.0906 Uij ? ?
H(62) 0.8145 0.4413 1.1559 0.0962 Uij ? ?
H(63) 0.7440 0.3959 1.2341 0.0948 Uij ? ?
H(64) 0.5847 0.4244 1.2435 0.0787 Uij ? ?

loop_
_atom_type_symbol
_atom_type_oxidation_number
_atom_type_number_in_cell
_atom_type_scat_dispersion_real
_atom_type_scat_dispersion_imag
_atom_type_scat_source
Ru 0 4 -1.259 0.836 'International Tables'
S 0 12 0.125 0.123 'International Tables'
P 0 8 0.102 0.094 'International Tables'
C 0 228 0.003 0.002 'International Tables'
N 0 8 0.006 0.003 'International Tables'
H 0 256 0.000 0.000 'International Tables'
O 0 12 0.011 0.006 'International Tables'
